data_4072914
loop_
_publ_author_name
'Maynadi\'e, J\'er\^ome'
'Berthet, Jean-Claude'
'Thu\'ery, Pierre'
'Ephritikhine, Michel'

_publ_section_title
;
 Cyanide Metallocenes of Trivalent f-Elements
;
_journal_issue 10
_journal_name_full Organometallics
_journal_page_first 2623
_journal_page_last 2629
_journal_paper_doi 10.1021/om061131x
_journal_volume 26
_journal_year 2007
_chemical_formula_sum 'C55 H102 Ce N5'
_chemical_formula_weight 973.54
_space_group_IT_number 15
_symmetry_cell_setting monoclinic
_symmetry_space_group_name_Hall '-C 2yc'
_symmetry_space_group_name_H-M 'C 1 2/c 1'
_atom_sites_solution_hydrogens geom
_atom_sites_solution_primary heavy
_atom_sites_solution_secondary difmap
_audit_creation_method SHELXL-97
_cell_angle_alpha 90.00
_cell_angle_beta 120.9867(11)
_cell_angle_gamma 90.00
_cell_formula_units_Z 4
_cell_length_a 21.8298(4)
_cell_length_b 14.7017(3)
_cell_length_c 20.2229(4)
_cell_measurement_reflns_used 88329
_cell_measurement_temperature 100(2)
_cell_measurement_theta_max 25.68
_cell_measurement_theta_min 2.45
_cell_volume 5564.0(2)
_computing_cell_refinement 'HKL2000 (Otwinowski & Minor, 1997)'
_computing_data_collection 'COLLECT (Hooft, 1998)'
_computing_data_reduction 'HKL2000 (Otwinowski & Minor, 1997)'
_computing_molecular_graphics 'SHELXTL (Sheldrick, 1999)'
_computing_publication_material 'SHELXTL (Sheldrick, 1999); PLATON (Spek, 2003)'
_computing_structure_refinement 'SHELXL-97 (Sheldrick, 1997)'
_computing_structure_solution 'SHELXS-97 (Sheldrick, 1997)'
_diffrn_ambient_temperature 100(2)
_diffrn_measured_fraction_theta_full 0.998
_diffrn_measured_fraction_theta_max 0.998
_diffrn_measurement_device_type 'Nonius Kappa-CCD area-detector diffractometer'
_diffrn_measurement_method 'two \f and four \w scans with 2\% steps'
_diffrn_radiation_monochromator graphite
_diffrn_radiation_source 'fine-focus sealed tube'
_diffrn_radiation_type MoK\a
_diffrn_radiation_wavelength 0.71073
_diffrn_reflns_av_R_equivalents 0.0198
_diffrn_reflns_av_sigmaI/netI 0.0135
_diffrn_reflns_limit_h_max 26
_diffrn_reflns_limit_h_min 0
_diffrn_reflns_limit_k_max 17
_diffrn_reflns_limit_k_min 0
_diffrn_reflns_limit_l_max 21
_diffrn_reflns_limit_l_min -24
_diffrn_reflns_number 88329
_diffrn_reflns_theta_full 25.68
_diffrn_reflns_theta_max 25.68
_diffrn_reflns_theta_min 2.45
_diffrn_standards_decay_% 0
_diffrn_standards_interval_time 0
_exptl_absorpt_coefficient_mu 0.855
_exptl_absorpt_correction_T_max 0.865
_exptl_absorpt_correction_T_min 0.554
_exptl_absorpt_correction_type refdelf
_exptl_absorpt_process_details 'program DELABS from PLATON (Spek, 2003)'
_exptl_crystal_colour 'translucent dark yellow'
_exptl_crystal_density_diffrn 1.162
_exptl_crystal_density_method 'not measured'
_exptl_crystal_description parallelepiped
_exptl_crystal_F_000 2100
_exptl_crystal_size_max 0.28
_exptl_crystal_size_mid 0.24
_exptl_crystal_size_min 0.17
_refine_diff_density_max 0.280
_refine_diff_density_min -0.333
_refine_diff_density_rms 0.044
_refine_ls_extinction_method none
_refine_ls_goodness_of_fit_ref 1.055
_refine_ls_hydrogen_treatment constr
_refine_ls_matrix_type full
_refine_ls_number_parameters 286
_refine_ls_number_reflns 5268
_refine_ls_number_restraints 0
_refine_ls_restrained_S_all 1.055
_refine_ls_R_factor_all 0.0183
_refine_ls_R_factor_gt 0.0175
_refine_ls_shift/su_max 0.000
_refine_ls_shift/su_mean 0.000
_refine_ls_structure_factor_coef Fsqd
_refine_ls_weighting_details 'calc w=1/[\s^2^(Fo^2^)+(0.0243P)^2^+5.8832P] where P=(Fo^2^+2Fc^2^)/3'
_refine_ls_weighting_scheme calc
_refine_ls_wR_factor_gt 0.0469
_refine_ls_wR_factor_ref 0.0473
_reflns_number_gt 5118
_reflns_number_total 5268
_reflns_threshold_expression >2sigma(I)
_cod_data_source_file om061131xsi20070308_094205.cif
_cod_data_source_block 6
_cod_original_sg_symbol_H-M 'C 2/c'
_cod_database_code 4072914

loop_
_symmetry_equiv_pos_as_xyz
'x, y, z'
'-x, y, -z+1/2'
'x+1/2, y+1/2, z'
'-x+1/2, y+1/2, -z+1/2'
'-x, -y, -z'
'x, -y, z-1/2'
'-x+1/2, -y+1/2, -z'
'x+1/2, -y+1/2, z-1/2'

loop_
_atom_site_label
_atom_site_type_symbol
_atom_site_fract_x
_atom_site_fract_y
_atom_site_fract_z
_atom_site_U_iso_or_equiv
_atom_site_adp_type
_atom_site_occupancy
_atom_site_symmetry_multiplicity
_atom_site_calc_flag
_atom_site_refinement_flags
Ce Ce 0.5000 0.332913(7) 0.7500 0.01465(4) Uani 1 2 d S
N1 N 0.5000 0.59325(13) 0.7500 0.0276(4) Uani 1 2 d S
N2 N 0.31715(7) 0.40112(11) 0.71658(8) 0.0330(3) Uani 1 1 d .
N3 N 0.35030(6) 0.68258(8) 0.82359(7) 0.0180(2) Uani 1 1 d .
C1 C 0.5000 0.51478(15) 0.7500 0.0228(4) Uani 1 2 d S
C2 C 0.37188(8) 0.38013(10) 0.72468(8) 0.0202(3) Uani 1 1 d .
C3 C 0.47073(8) 0.19772(10) 0.63633(8) 0.0203(3) Uani 1 1 d .
C4 C 0.40476(7) 0.24338(10) 0.61067(8) 0.0193(3) Uani 1 1 d .
C5 C 0.41120(8) 0.33293(9) 0.58872(8) 0.0184(3) Uani 1 1 d .
C6 C 0.48100(8) 0.34280(10) 0.60129(8) 0.0185(3) Uani 1 1 d .
C7 C 0.51748(7) 0.25881(10) 0.62997(8) 0.0194(3) Uani 1 1 d .
C8 C 0.48526(9) 0.09810(10) 0.65572(9) 0.0273(3) Uani 1 1 d .
H8A H 0.4780 0.0653 0.6112 0.041 Uiso 1 1 calc R
H8B H 0.4533 0.0753 0.6712 0.041 Uiso 1 1 calc R
H8C H 0.5337 0.0903 0.6971 0.041 Uiso 1 1 calc R
C9 C 0.33891(8) 0.20116(11) 0.60381(9) 0.0274(3) Uani 1 1 d .
H9A H 0.3045 0.2478 0.5940 0.041 Uiso 1 1 calc R
H9B H 0.3514 0.1704 0.6510 0.041 Uiso 1 1 calc R
H9C H 0.3188 0.1583 0.5620 0.041 Uiso 1 1 calc R
C10 C 0.35387(8) 0.40477(11) 0.55468(9) 0.0248(3) Uani 1 1 d .
H10A H 0.3749 0.4634 0.5738 0.037 Uiso 1 1 calc R
H10B H 0.3190 0.3927 0.5691 0.037 Uiso 1 1 calc R
H10C H 0.3311 0.4040 0.4995 0.037 Uiso 1 1 calc R
C11 C 0.51056(8) 0.42884(10) 0.58783(9) 0.0237(3) Uani 1 1 d .
H11A H 0.4749 0.4565 0.5404 0.036 Uiso 1 1 calc R
H11B H 0.5520 0.4146 0.5848 0.036 Uiso 1 1 calc R
H11C H 0.5236 0.4703 0.6297 0.036 Uiso 1 1 calc R
C12 C 0.58955(8) 0.23341(11) 0.64227(9) 0.0265(3) Uani 1 1 d .
H12A H 0.6153 0.1978 0.6885 0.040 Uiso 1 1 calc R
H12B H 0.6160 0.2877 0.6472 0.040 Uiso 1 1 calc R
H12C H 0.5832 0.1986 0.5990 0.040 Uiso 1 1 calc R
C13 C 0.33951(8) 0.74863(10) 0.87483(8) 0.0203(3) Uani 1 1 d .
H13A H 0.2899 0.7459 0.8609 0.024 Uiso 1 1 calc R
H13B H 0.3684 0.7284 0.9279 0.024 Uiso 1 1 calc R
C14 C 0.35822(8) 0.84722(10) 0.87030(9) 0.0225(3) Uani 1 1 d .
H14A H 0.3221 0.8735 0.8216 0.027 Uiso 1 1 calc R
H14B H 0.4038 0.8500 0.8728 0.027 Uiso 1 1 calc R
C15 C 0.36242(9) 0.90123(11) 0.93673(9) 0.0269(3) Uani 1 1 d .
H15A H 0.3963 0.8724 0.9852 0.032 Uiso 1 1 calc R
H15B H 0.3160 0.9010 0.9323 0.032 Uiso 1 1 calc R
C16 C 0.38541(9) 0.99908(11) 0.93684(10) 0.0327(4) Uani 1 1 d .
H16A H 0.4312 0.9995 0.9409 0.049 Uiso 1 1 calc R
H16B H 0.3886 1.0310 0.9799 0.049 Uiso 1 1 calc R
H16C H 0.3509 1.0284 0.8898 0.049 Uiso 1 1 calc R
C17 C 0.29879(7) 0.70681(10) 0.73966(8) 0.0200(3) Uani 1 1 d .
H17A H 0.3085 0.7686 0.7309 0.024 Uiso 1 1 calc R
H17B H 0.2505 0.7054 0.7303 0.024 Uiso 1 1 calc R
C18 C 0.30228(8) 0.64465(11) 0.68136(8) 0.0223(3) Uani 1 1 d .
H18A H 0.2914 0.5827 0.6885 0.027 Uiso 1 1 calc R
H18B H 0.3502 0.6456 0.6898 0.027 Uiso 1 1 calc R
C19 C 0.24906(8) 0.67566(10) 0.59915(9) 0.0224(3) Uani 1 1 d .
H19A H 0.2011 0.6742 0.5907 0.027 Uiso 1 1 calc R
H19B H 0.2596 0.7379 0.5923 0.027 Uiso 1 1 calc R
C20 C 0.25265(8) 0.61454(11) 0.54022(9) 0.0278(3) Uani 1 1 d .
H20A H 0.2993 0.6187 0.5467 0.042 Uiso 1 1 calc R
H20B H 0.2174 0.6337 0.4891 0.042 Uiso 1 1 calc R
H20C H 0.2435 0.5527 0.5478 0.042 Uiso 1 1 calc R
C21 C 0.42623(7) 0.68874(11) 0.83852(8) 0.0205(3) Uani 1 1 d .
H21A H 0.4338 0.6382 0.8127 0.025 Uiso 1 1 calc R
H21B H 0.4304 0.7444 0.8153 0.025 Uiso 1 1 calc R
C22 C 0.48531(8) 0.68763(12) 0.92313(9) 0.0251(3) Uani 1 1 d .
H22A H 0.4801 0.6343 0.9481 0.030 Uiso 1 1 calc R
H22B H 0.4814 0.7412 0.9488 0.030 Uiso 1 1 calc R
C23 C 0.55880(8) 0.68612(12) 0.93053(10) 0.0291(3) Uani 1 1 d .
H23A H 0.5954 0.6830 0.9848 0.035 Uiso 1 1 calc R
H23B H 0.5625 0.6314 0.9060 0.035 Uiso 1 1 calc R
C24 C 0.57342(10) 0.76791(13) 0.89501(12) 0.0405(4) Uani 1 1 d .
H24A H 0.5426 0.7660 0.8400 0.061 Uiso 1 1 calc R
H24B H 0.6224 0.7668 0.9080 0.061 Uiso 1 1 calc R
H24C H 0.5645 0.8227 0.9146 0.061 Uiso 1 1 calc R
C25 C 0.33784(8) 0.58558(10) 0.84089(8) 0.0201(3) Uani 1 1 d .
H25A H 0.3508 0.5439 0.8129 0.024 Uiso 1 1 calc R
H25B H 0.3696 0.5740 0.8955 0.024 Uiso 1 1 calc R
C26 C 0.26184(8) 0.56464(10) 0.82027(9) 0.0234(3) Uani 1 1 d .
H26A H 0.2300 0.5701 0.7649 0.028 Uiso 1 1 calc R
H26B H 0.2469 0.6085 0.8450 0.028 Uiso 1 1 calc R
C27 C 0.25635(8) 0.46881(10) 0.84592(9) 0.0233(3) Uani 1 1 d .
H27A H 0.2697 0.4248 0.8198 0.028 Uiso 1 1 calc R
H27B H 0.2895 0.4628 0.9010 0.028 Uiso 1 1 calc R
C28 C 0.18080(9) 0.44858(11) 0.82794(10) 0.0282(3) Uani 1 1 d .
H28A H 0.1685 0.4900 0.8560 0.042 Uiso 1 1 calc R
H28B H 0.1785 0.3873 0.8429 0.042 Uiso 1 1 calc R
H28C H 0.1478 0.4557 0.7736 0.042 Uiso 1 1 calc R

loop_
_atom_site_aniso_label
_atom_site_aniso_U_11
_atom_site_aniso_U_22
_atom_site_aniso_U_33
_atom_site_aniso_U_23
_atom_site_aniso_U_13
_atom_site_aniso_U_12
Ce 0.01337(6) 0.01669(6) 0.01486(6) 0.000 0.00797(5) 0.000
N1 0.0367(11) 0.0237(10) 0.0350(11) 0.000 0.0275(9) 0.000
N2 0.0283(7) 0.0410(8) 0.0284(7) -0.0026(6) 0.0136(6) -0.0004(6)
N3 0.0175(6) 0.0195(6) 0.0187(6) 0.0025(5) 0.0106(5) 0.0038(5)
C1 0.0215(10) 0.0270(12) 0.0252(10) 0.000 0.0158(9) 0.000
C2 0.0195(7) 0.0232(7) 0.0174(7) -0.0008(6) 0.0092(6) -0.0007(6)
C3 0.0236(7) 0.0198(7) 0.0181(7) -0.0017(6) 0.0112(6) 0.0003(6)
C4 0.0182(7) 0.0220(7) 0.0177(7) -0.0023(5) 0.0093(6) -0.0026(6)
C5 0.0182(7) 0.0212(7) 0.0153(7) -0.0012(5) 0.0083(6) 0.0000(5)
C6 0.0206(7) 0.0206(7) 0.0151(7) -0.0017(5) 0.0098(6) -0.0027(5)
C7 0.0190(7) 0.0225(7) 0.0174(7) -0.0028(5) 0.0100(6) -0.0003(6)
C8 0.0356(9) 0.0202(7) 0.0265(8) -0.0004(6) 0.0163(7) 0.0020(6)
C9 0.0231(8) 0.0304(8) 0.0304(8) -0.0058(7) 0.0151(7) -0.0088(7)
C10 0.0225(7) 0.0288(8) 0.0214(7) 0.0038(6) 0.0100(6) 0.0048(6)
C11 0.0287(8) 0.0242(8) 0.0217(7) -0.0019(6) 0.0154(6) -0.0053(6)
C12 0.0241(8) 0.0299(8) 0.0299(8) -0.0039(7) 0.0171(7) 0.0018(6)
C13 0.0221(7) 0.0212(7) 0.0220(7) 0.0002(6) 0.0145(6) 0.0024(6)
C14 0.0230(7) 0.0221(7) 0.0246(8) 0.0020(6) 0.0138(6) 0.0024(6)
C15 0.0308(8) 0.0240(8) 0.0243(8) -0.0004(6) 0.0129(7) 0.0014(6)
C16 0.0345(9) 0.0243(8) 0.0357(9) -0.0028(7) 0.0156(7) -0.0005(7)
C17 0.0176(7) 0.0224(7) 0.0190(7) 0.0049(6) 0.0087(6) 0.0039(6)
C18 0.0212(7) 0.0252(7) 0.0199(7) 0.0028(6) 0.0102(6) 0.0044(6)
C19 0.0217(7) 0.0229(7) 0.0210(7) 0.0032(6) 0.0098(6) 0.0010(6)
C20 0.0268(8) 0.0331(9) 0.0212(7) 0.0015(6) 0.0108(6) 0.0038(7)
C21 0.0163(7) 0.0262(7) 0.0208(7) 0.0017(6) 0.0109(6) 0.0032(6)
C22 0.0204(7) 0.0335(8) 0.0204(7) 0.0000(6) 0.0097(6) 0.0030(6)
C23 0.0201(8) 0.0376(9) 0.0263(8) -0.0049(7) 0.0094(7) 0.0009(7)
C24 0.0282(9) 0.0415(10) 0.0515(11) -0.0080(9) 0.0204(8) -0.0099(8)
C25 0.0230(7) 0.0180(7) 0.0207(7) 0.0034(5) 0.0122(6) 0.0041(6)
C26 0.0237(7) 0.0206(7) 0.0288(8) 0.0024(6) 0.0156(6) 0.0022(6)
C27 0.0299(8) 0.0193(7) 0.0239(7) -0.0007(6) 0.0161(6) 0.0006(6)
C28 0.0363(9) 0.0199(7) 0.0374(9) -0.0013(6) 0.0255(8) -0.0011(6)

loop_
_atom_type_symbol
_atom_type_description
_atom_type_scat_dispersion_real
_atom_type_scat_dispersion_imag
_atom_type_scat_source
C C 0.0033 0.0016 'International Tables Vol C Tables 4.2.6.8 and 6.1.1.4'
H H 0.0000 0.0000 'International Tables Vol C Tables 4.2.6.8 and 6.1.1.4'
N N 0.0061 0.0033 'International Tables Vol C Tables 4.2.6.8 and 6.1.1.4'
Ce Ce -0.2486 2.6331 'International Tables Vol C Tables 4.2.6.8 and 6.1.1.4'

loop_
_geom_angle_atom_site_label_1
_geom_angle_atom_site_label_2
_geom_angle_atom_site_label_3
_geom_angle
_geom_angle_site_symmetry_1
C2 Ce C2 149.78(6) 2_656
C2 Ce C1 74.89(3) 2_656
C2 Ce C1 74.89(3) .
C17 N3 C13 109.00(11) .
C17 N3 C25 111.02(11) .
C13 N3 C25 109.34(11) .
C17 N3 C21 108.11(11) .
C13 N3 C21 111.08(11) .
C25 N3 C21 108.28(11) .
N1 C1 Ce 180.000(1) .
N2 C2 Ce 177.46(12) .
C7 C3 C4 108.03(13) .
C7 C3 C8 125.16(13) .
C4 C3 C8 126.25(14) .
C5 C4 C3 107.88(12) .
C5 C4 C9 126.68(13) .
C3 C4 C9 125.34(14) .
C6 C5 C4 108.02(12) .
C6 C5 C10 125.02(13) .
C4 C5 C10 126.91(13) .
C5 C6 C7 108.00(12) .
C5 C6 C11 125.05(13) .
C7 C6 C11 126.94(13) .
C3 C7 C6 108.06(12) .
C3 C7 C12 124.62(14) .
C6 C7 C12 126.90(13) .
C14 C13 N3 115.19(12) .
C13 C14 C15 109.87(12) .
C14 C15 C16 111.35(13) .
N3 C17 C18 114.87(11) .
C17 C18 C19 110.49(12) .
C20 C19 C18 110.99(12) .
C22 C21 N3 115.26(12) .
C21 C22 C23 110.38(13) .
C24 C23 C22 114.02(14) .
C26 C25 N3 115.14(11) .
C25 C26 C27 111.05(12) .
C28 C27 C26 111.31(13) .

loop_
_geom_bond_atom_site_label_1
_geom_bond_atom_site_label_2
_geom_bond_distance
_geom_bond_site_symmetry_2
Ce C2 2.6630(14) 2_656
Ce C2 2.6630(14) .
Ce C1 2.674(2) .
Ce C5 2.8080(14) 2_656
Ce C5 2.8080(14) .
Ce C6 2.8202(14) 2_656
Ce C6 2.8202(14) .
Ce C4 2.8217(14) .
Ce C4 2.8217(14) 2_656
Ce C3 2.8514(14) .
Ce C3 2.8514(14) 2_656
Ce C7 2.8598(14) .
Ce C7 2.8598(14) 2_656
N1 C1 1.154(3) .
N2 C2 1.161(2) .
N3 C17 1.5189(18) .
N3 C13 1.5244(18) .
N3 C25 1.5257(18) .
N3 C21 1.5268(18) .
C3 C7 1.414(2) .
C3 C4 1.423(2) .
C3 C8 1.507(2) .
C4 C5 1.419(2) .
C4 C9 1.505(2) .
C5 C6 1.417(2) .
C5 C10 1.506(2) .
C6 C7 1.421(2) .
C6 C11 1.507(2) .
C7 C12 1.508(2) .
C13 C14 1.521(2) .
C14 C15 1.522(2) .
C15 C16 1.523(2) .
C17 C18 1.524(2) .
C18 C19 1.527(2) .
C19 C20 1.526(2) .
C21 C22 1.523(2) .
C22 C23 1.533(2) .
C23 C24 1.517(3) .
C25 C26 1.520(2) .
C26 C27 1.527(2) .
C27 C28 1.524(2) .
